data_7702747
loop_
_publ_author_name
'Abrahams, Brendan F.'
'Coleiro, Joseph'
'Ha, Karen'
'Hoskins, Bernard F.'
'Orchard, Simon D.'
'Robson, Richard'

_publ_section_title
;
 Dihydroxybenzoquinone and chloranilic acid derivatives of rare earth
 metals
;
_journal_issue 8
_journal_name_full 'Journal of the Chemical Society, Dalton Transactions'
_journal_page_first 1586
_journal_paper_doi 10.1039/b109296k
_journal_year 2002
_chemical_formula_sum 'C18 H36 Cl6 O30 Pr2'
_chemical_formula_weight 1226.99
_chemical_name_systematic
; 
hexaaquatris(chloranilato)dipraseodymium(III) hydrate  
;
_space_group_IT_number 2
_space_group_name_Hall '-P 1'
_space_group_name_H-M_alt 'P -1'
_symmetry_cell_setting triclinic
_symmetry_space_group_name_H-M 'P -1'
_atom_sites_solution_primary heavy
_atom_sites_solution_secondary difmap
_audit_creation_method SHELXL-97
_cell_angle_alpha 89.07(2)
_cell_angle_beta 84.37(3)
_cell_angle_gamma 67.93(3)
_cell_formula_units_Z 1
_cell_length_a 9.899(3)
_cell_length_b 9.998(2)
_cell_length_c 11.141(4)
_cell_measurement_reflns_used 25
_cell_measurement_temperature 293(2)
_cell_measurement_theta_max 12.9
_cell_measurement_theta_min 6.5
_cell_volume 1016.6(6)
_computing_cell_refinement 'CAD4 - Software'
_computing_data_collection 'CAD4 - Software'
_computing_structure_refinement 'SHELXL-97 (Sheldrick, 1997)'
_computing_structure_solution 'SHELXS-97 (Sheldrick, 1990)'
_diffrn_ambient_temperature 293(2)
_diffrn_measured_fraction_theta_full 0.997
_diffrn_measured_fraction_theta_max 0.997
_diffrn_measurement_device_type 'Enraf-Nonius CAD4 diffractometer'
_diffrn_measurement_method \w:2\q
_diffrn_radiation_monochromator graphite
_diffrn_radiation_source 'fine-focus sealed tube'
_diffrn_radiation_type MoK\a
_diffrn_radiation_wavelength 0.71069
_diffrn_reflns_av_R_equivalents 0.0521
_diffrn_reflns_av_sigmaI/netI 0.0862
_diffrn_reflns_limit_h_max 12
_diffrn_reflns_limit_h_min -12
_diffrn_reflns_limit_k_max 12
_diffrn_reflns_limit_k_min -12
_diffrn_reflns_limit_l_max 14
_diffrn_reflns_limit_l_min -1
_diffrn_reflns_number 5367
_diffrn_reflns_theta_full 27.48
_diffrn_reflns_theta_max 27.48
_diffrn_reflns_theta_min 1.84
_diffrn_standards_decay_% 1
_diffrn_standards_interval_time 120
_diffrn_standards_number 3
_exptl_absorpt_coefficient_mu 2.860
_exptl_absorpt_correction_T_max 0.9212
_exptl_absorpt_correction_T_min 0.8120
_exptl_absorpt_correction_type numerical
_exptl_absorpt_process_details 'SHELX-76 (Sheldrick, 1976)'
_exptl_crystal_colour 'deep purple'
_exptl_crystal_density_diffrn 2.004
_exptl_crystal_density_method 'not measured'
_exptl_crystal_description 'rectangular prism'
_exptl_crystal_F_000 604
_exptl_crystal_size_max 0.11
_exptl_crystal_size_mid 0.07
_exptl_crystal_size_min 0.03
_refine_diff_density_max 6.460
_refine_diff_density_min -1.984
_refine_diff_density_rms 0.389
_refine_ls_extinction_method none
_refine_ls_goodness_of_fit_ref 1.050
_refine_ls_hydrogen_treatment noref
_refine_ls_matrix_type full
_refine_ls_number_parameters 254
_refine_ls_number_reflns 4648
_refine_ls_number_restraints 0
_refine_ls_restrained_S_all 1.050
_refine_ls_R_factor_all 0.1148
_refine_ls_R_factor_gt 0.0842
_refine_ls_shift/su_max 0.000
_refine_ls_shift/su_mean 0.000
_refine_ls_structure_factor_coef Fsqd
_refine_ls_weighting_details 'calc w=1/[\s^2^(Fo^2^)+(0.1726P)^2^+13.1701P] where P=(Fo^2^+2Fc^2^)/3'
_refine_ls_weighting_scheme calc
_refine_ls_wR_factor_gt 0.2406
_refine_ls_wR_factor_ref 0.2677
_reflns_number_gt 3560
_reflns_number_total 4648
_reflns_threshold_expression >2sigma(I)
_cod_data_source_file b109296k.txt
_cod_data_source_block prcanceabs97
_cod_original_cell_volume 1016.6(5)
_cod_database_code 7702747

loop_
_symmetry_equiv_pos_as_xyz
'x, y, z'
'-x, -y, -z'

loop_
_atom_site_label
_atom_site_type_symbol
_atom_site_fract_x
_atom_site_fract_y
_atom_site_fract_z
_atom_site_U_iso_or_equiv
_atom_site_adp_type
_atom_site_occupancy
_atom_site_symmetry_multiplicity
_atom_site_calc_flag
_atom_site_refinement_flags
Pr1 Pr 0.29067(7) 0.72469(7) 0.34718(6) 0.0196(2) Uani 1 1 d .
Cl1 Cl -0.2211(4) 0.6435(5) 0.3045(4) 0.0452(10) Uani 1 1 d .
O1 O 0.2416(10) 0.5641(11) 0.5035(9) 0.028(2) Uani 1 1 d .
O2 O 0.0502(10) 0.6926(11) 0.3506(10) 0.031(2) Uani 1 1 d .
C1 C 0.1312(15) 0.5304(15) 0.5066(12) 0.025(3) Uani 1 1 d .
C2 C 0.0202(14) 0.6025(15) 0.4165(11) 0.024(3) Uani 1 1 d .
C3 C -0.1003(14) 0.5635(17) 0.4122(12) 0.029(3) Uani 1 1 d .
Cl2 Cl 0.3600(5) 1.2427(4) 0.3115(4) 0.0418(9) Uani 1 1 d .
O3 O 0.4523(11) 0.7522(10) 0.4952(9) 0.029(2) Uani 1 1 d .
O4 O 0.3360(12) 0.9528(10) 0.3412(10) 0.031(2) Uani 1 1 d .
C4 C 0.4800(14) 0.8652(14) 0.5043(13) 0.024(3) Uani 1 1 d .
C5 C 0.4089(14) 0.9833(13) 0.4130(12) 0.023(2) Uani 1 1 d .
C6 C 0.4371(16) 1.1107(15) 0.4144(12) 0.027(3) Uani 1 1 d .
Cl3 Cl 0.2705(5) 0.3461(5) 0.0158(4) 0.0450(10) Uani 1 1 d .
O5 O 0.2869(12) 0.5664(12) 0.1832(9) 0.035(2) Uani 1 1 d .
O6 O 0.4685(12) 0.7036(11) 0.1685(9) 0.032(2) Uani 1 1 d .
C7 C 0.3848(14) 0.5292(15) 0.0953(13) 0.028(3) Uani 1 1 d .
C8 C 0.4909(15) 0.6102(15) 0.0864(14) 0.030(3) Uani 1 1 d .
C9 C 0.3999(19) 0.4265(17) 0.0066(14) 0.036(3) Uani 1 1 d .
O7 O 0.5170(11) 0.4888(10) 0.3535(10) 0.031(2) Uani 1 1 d .
O8 O 0.1268(14) 0.8817(14) 0.5194(12) 0.051(3) Uani 1 1 d .
O9 O 0.1349(15) 0.8993(14) 0.2108(13) 0.053(3) Uani 1 1 d .
O10 O 0.465(5) 0.980(5) 0.078(4) 0.092(11) Uiso 0.50 1 d P
O11 O 0.040(4) 0.196(4) 0.285(4) 0.095(12) Uiso 0.69(8) 1 d P
O12 O 0.057(13) 0.186(12) 0.144(11) 0.16(6) Uiso 0.31(8) 1 d P
O13 O 0.046(14) 0.219(14) 0.339(14) 0.150 Uiso 0.31(8) 1 d P
O14 O 0.722(16) 0.071(17) 0.105(17) 0.150 Uiso 0.24(5) 1 d P
O15 O 0.580(19) 0.952(14) 0.151(12) 0.150 Uiso 0.26(5) 1 d P
O16 O 1.010(8) 0.746(8) 0.065(6) 0.091(19) Uiso 0.36(4) 1 d P
O17 O 0.728(10) 0.249(10) 0.159(9) 0.150 Uiso 0.36(4) 1 d P
O18 O -0.099(6) 0.331(6) 0.117(5) 0.150 Uiso 0.64(4) 1 d P
O19 O 0.954(4) 0.804(4) 0.095(3) 0.088(10) Uiso 0.64(4) 1 d P
O20 O 0.797(4) 0.972(4) 0.330(3) 0.076(13) Uiso 0.50(5) 1 d P
O21 O 0.747(7) 0.193(7) 0.247(7) 0.14(3) Uiso 0.50(5) 1 d P
O22 O -0.283(8) 0.040(8) 0.021(8) 0.150 Uiso 0.50(7) 1 d P
O23 O -0.320(13) -0.054(11) 0.139(9) 0.150 Uiso 0.36(7) 1 d P

loop_
_atom_site_aniso_label
_atom_site_aniso_U_11
_atom_site_aniso_U_22
_atom_site_aniso_U_33
_atom_site_aniso_U_23
_atom_site_aniso_U_13
_atom_site_aniso_U_12
Pr1 0.0218(4) 0.0189(4) 0.0205(4) -0.0017(2) -0.0024(2) -0.0104(2)
Cl1 0.040(2) 0.065(3) 0.043(2) 0.0256(19) -0.0213(17) -0.0304(19)
O1 0.027(5) 0.037(5) 0.027(5) 0.007(4) -0.009(4) -0.018(4)
O2 0.016(4) 0.035(5) 0.044(6) 0.006(5) -0.006(4) -0.010(4)
C1 0.029(6) 0.031(7) 0.018(6) -0.007(5) 0.001(5) -0.014(5)
C2 0.028(6) 0.031(7) 0.017(6) -0.005(5) 0.008(5) -0.016(5)
C3 0.021(6) 0.043(8) 0.022(6) 0.011(6) -0.003(5) -0.012(6)
Cl2 0.061(2) 0.0310(18) 0.044(2) 0.0137(16) -0.0266(19) -0.0243(17)
O3 0.040(5) 0.021(4) 0.034(5) 0.000(4) -0.015(4) -0.016(4)
O4 0.042(6) 0.024(5) 0.036(6) 0.005(4) -0.018(5) -0.018(4)
C4 0.023(6) 0.020(6) 0.031(7) 0.007(5) -0.010(5) -0.008(5)
C5 0.028(6) 0.018(6) 0.021(6) -0.006(5) 0.003(5) -0.008(5)
C6 0.039(7) 0.031(7) 0.019(6) 0.005(5) -0.010(5) -0.022(6)
Cl3 0.053(2) 0.060(3) 0.041(2) -0.0070(18) 0.0003(18) -0.044(2)
O5 0.041(6) 0.047(6) 0.022(5) -0.015(4) 0.008(4) -0.025(5)
O6 0.043(6) 0.027(5) 0.029(5) -0.007(4) 0.004(4) -0.020(4)
C7 0.018(6) 0.034(7) 0.027(7) 0.010(6) -0.009(5) -0.002(5)
C8 0.028(7) 0.026(6) 0.033(7) 0.001(6) -0.007(6) -0.003(5)
C9 0.051(9) 0.037(8) 0.033(8) -0.004(6) 0.000(7) -0.030(7)
O7 0.032(5) 0.024(5) 0.041(6) 0.005(4) -0.014(4) -0.012(4)
O8 0.049(7) 0.047(7) 0.048(7) -0.017(6) 0.014(6) -0.010(6)
O9 0.057(8) 0.046(7) 0.063(9) 0.019(6) -0.034(7) -0.022(6)

loop_
_atom_type_symbol
_atom_type_description
_atom_type_scat_dispersion_real
_atom_type_scat_dispersion_imag
_atom_type_scat_source
C C 0.0033 0.0016 'International Tables Vol C Tables 4.2.6.8 and 6.1.1.4'
H H 0.0000 0.0000 'International Tables Vol C Tables 4.2.6.8 and 6.1.1.4'
O O 0.0106 0.0060 'International Tables Vol C Tables 4.2.6.8 and 6.1.1.4'
Cl Cl 0.1484 0.1585 'International Tables Vol C Tables 4.2.6.8 and 6.1.1.4'
Pr Pr -0.2180 2.8214 'International Tables Vol C Tables 4.2.6.8 and 6.1.1.4'

loop_
_geom_angle_atom_site_label_1
_geom_angle_atom_site_label_2
_geom_angle_atom_site_label_3
_geom_angle
_geom_angle_site_symmetry_1
_geom_angle_site_symmetry_3
O5 Pr1 O9 78.2(4) . .
O5 Pr1 O6 64.6(3) . .
O9 Pr1 O6 78.6(4) . .
O5 Pr1 O4 130.5(4) . .
O9 Pr1 O4 68.4(4) . .
O6 Pr1 O4 73.6(3) . .
O5 Pr1 O1 92.2(3) . .
O9 Pr1 O1 133.1(4) . .
O6 Pr1 O1 137.8(3) . .
O4 Pr1 O1 137.3(3) . .
O5 Pr1 O3 141.9(4) . .
O9 Pr1 O3 131.2(4) . .
O6 Pr1 O3 94.7(4) . .
O4 Pr1 O3 63.4(3) . .
O1 Pr1 O3 82.6(3) . .
O5 Pr1 O2 67.3(3) . .
O9 Pr1 O2 70.9(4) . .
O6 Pr1 O2 126.9(3) . .
O4 Pr1 O2 128.4(3) . .
O1 Pr1 O2 63.2(3) . .
O3 Pr1 O2 138.0(4) . .
O5 Pr1 O8 141.1(4) . .
O9 Pr1 O8 87.0(5) . .
O6 Pr1 O8 147.1(4) . .
O4 Pr1 O8 73.6(4) . .
O1 Pr1 O8 72.1(4) . .
O3 Pr1 O8 72.7(4) . .
O2 Pr1 O8 73.9(4) . .
O5 Pr1 O7 72.6(4) . .
O9 Pr1 O7 143.8(4) . .
O6 Pr1 O7 69.7(3) . .
O4 Pr1 O7 116.6(3) . .
O1 Pr1 O7 69.8(3) . .
O3 Pr1 O7 70.2(3) . .
O2 Pr1 O7 115.0(3) . .
O8 Pr1 O7 129.2(4) . .
C1 O1 Pr1 122.0(8) . .
C2 O2 Pr1 122.3(9) . .
O1 C1 C3 125.0(13) . 2_566
O1 C1 C2 117.2(12) . .
C3 C1 C2 117.7(11) 2_566 .
O2 C2 C3 126.0(13) . .
O2 C2 C1 114.5(11) . .
C3 C2 C1 119.5(12) . .
C1 C3 C2 122.6(12) 2_566 .
C1 C3 Cl1 119.2(10) 2_566 .
C2 C3 Cl1 118.1(10) . .
C4 O3 Pr1 122.9(8) . .
C5 O4 Pr1 123.4(9) . .
O3 C4 C6 125.9(12) . 2_676
O3 C4 C5 114.4(11) . .
C6 C4 C5 119.7(11) 2_676 .
O4 C5 C6 125.8(13) . .
O4 C5 C4 115.8(11) . .
C6 C5 C4 118.2(12) . .
C4 C6 C5 122.0(12) 2_676 .
C4 C6 Cl2 119.3(10) 2_676 .
C5 C6 Cl2 118.7(10) . .
C7 O5 Pr1 122.0(9) . .
C8 O6 Pr1 120.9(9) . .
O5 C7 C9 125.2(14) . .
O5 C7 C8 115.5(13) . .
C9 C7 C8 119.2(13) . .
O6 C8 C9 126.4(14) . 2_665
O6 C8 C7 115.6(13) . .
C9 C8 C7 118.1(13) 2_665 .
C8 C9 C7 122.7(13) 2_665 .
C8 C9 Cl3 119.9(11) 2_665 .
C7 C9 Cl3 117.4(12) . .

loop_
_geom_bond_atom_site_label_1
_geom_bond_atom_site_label_2
_geom_bond_distance
_geom_bond_site_symmetry_2
Pr1 O5 2.448(10) .
Pr1 O9 2.466(12) .
Pr1 O6 2.481(10) .
Pr1 O4 2.483(9) .
Pr1 O1 2.485(9) .
Pr1 O3 2.494(9) .
Pr1 O2 2.515(9) .
Pr1 O8 2.520(11) .
Pr1 O7 2.577(10) .
Cl1 C3 1.743(14) .
O1 C1 1.256(16) .
O2 C2 1.255(16) .
C1 C3 1.389(19) 2_566
C1 C2 1.526(19) .
C2 C3 1.393(18) .
C3 C1 1.389(19) 2_566
Cl2 C6 1.733(14) .
O3 C4 1.266(16) .
O4 C5 1.242(16) .
C4 C6 1.361(18) 2_676
C4 C5 1.549(18) .
C5 C6 1.403(17) .
C6 C4 1.361(18) 2_676
Cl3 C9 1.745(15) .
O5 C7 1.261(17) .
O6 C8 1.262(17) .
C7 C9 1.39(2) .
C7 C8 1.54(2) .
C8 C9 1.37(2) 2_665
C9 C8 1.37(2) 2_665
